data_1530626
loop_
_publ_author_name
'Pyatenko, Yu.A.'
'Voronkov, A.A.'
'Zhdanova, T.A.'

_publ_section_title
;
 About the crystal structure of K4 Sc2 (O H)2 (Si4 O12)
;
_journal_name_full 'Doklady Akademii Nauk SSSR'
_journal_page_first 868
_journal_page_last 871
_journal_volume 248
_journal_year 1979
_chemical_formula_sum 'H K2 O7 Sc Si2'
_chemical_name_systematic 'K2 Sc (Si2 O6) (O H)'
_space_group_IT_number 55
_symmetry_space_group_name_Hall '-P 2 2ab'
_symmetry_space_group_name_H-M 'P b a m'
_cell_angle_alpha 90
_cell_angle_beta 90
_cell_angle_gamma 90
_cell_formula_units_Z 8
_cell_length_a 12.725
_cell_length_b 12.741
_cell_length_c 8.441
_cell_volume 1368.533
_citation_journal_id_ASTM DANKAS
_cod_data_source_file Pyatenko_DANKAS_1979_1072.cif
_cod_data_source_block H1K2O7Sc1Si2
_cod_original_formula_sum 'H1 K2 O7 Sc1 Si2'
_cod_database_code 1530626

loop_
_symmetry_equiv_pos_as_xyz
x,y,z
-x,-y,z
x+1/2,-y+1/2,-z
-x+1/2,y+1/2,-z
-x,-y,-z
x,y,-z
-x-1/2,y-1/2,z
x-1/2,-y-1/2,z

loop_
_atom_site_label
_atom_site_type_symbol
_atom_site_fract_x
_atom_site_fract_y
_atom_site_fract_z
_atom_site_occupancy
_atom_site_U_iso_or_equiv
O7 O-2 0.178 0.103 0.28 1 0.0
O8 O-2 0.103 0.321 0.284 1 0.0
O2 O-2 0 0.5 0.244 1 0.0
O9 O-2 0.322 0.397 0.218 1 0.0
O3 O-2 0.111 0.039 0 1 0.0
O10 O-2 0.397 0.175 0.223 1 0.0
K1 K+1 0.976 0.211 0 1 0.0
O6 O-2 0.277 0.267 0.5 1 0.0
Si2 Si+4 0.995 0.379 0.309 1 0.0
O1 O-2 0 0 0.256 1 0.0
Si1 Si+4 0.122 0.005 0.191 1 0.0
O4 O-2 0.962 0.388 0.5 1 0.0
K4 K+1 0.287 0.976 0.5 1 0.0
K3 K+1 0.345 0.976 0 1 0.0
Sc1 Sc+3 0.251 0.249 0.249 1 0.0
K2 K+1 0.026 0.156 0.5 1 0.0
O5 O-2 0.224 0.23 0 1 0.0
